data_2201318
loop_
_publ_author_name
'Elgemeie, Galal H.'
'Mahmoud, Mahmoud A.'
'Jones, Peter G.'

_publ_section_title
<i>N</i>-(3-Cyano-2-oxo-2,5,6,7,8,9-hexahydro-1<i>H</i>-cyclohepta[<i>b</i>]pyridin-1-yl)-4-methylbenzenesulfonamide
_journal_issue 11
_journal_name_full 'Acta Crystallographica Section E'
_journal_page_first o1293
_journal_page_last o1295
_journal_paper_doi 10.1107/S1600536802019177
_journal_volume 58
_journal_year 2002
_chemical_formula_iupac 'C18 H19 N3 O3 S'
_chemical_formula_moiety 'C18 H19 N3 O3 S'
_chemical_formula_sum 'C18 H19 N3 O3 S'
_chemical_formula_weight 357.42
_chemical_name_systematic
;
N-(3-Cyano-2-oxo-2,5,6,7,8,9-hexahydro-1H-cyclohepta[b]pyridin-1-
yl)-4-methylbenzenesulfonamide
;
_space_group_IT_number 14
_symmetry_cell_setting monoclinic
_symmetry_space_group_name_Hall '-P 2yn'
_symmetry_space_group_name_H-M 'P 1 21/n 1'
_atom_sites_solution_hydrogens geom
_atom_sites_solution_primary direct
_atom_sites_solution_secondary difmap
_audit_creation_method SHELXL-97
_cell_angle_alpha 90.00
_cell_angle_beta 91.816(12)
_cell_angle_gamma 90.00
_cell_formula_units_Z 4
_cell_length_a 11.7423(16)
_cell_length_b 11.9050(14)
_cell_length_c 12.2458(14)
_cell_measurement_reflns_used 72
_cell_measurement_temperature 173(2)
_cell_measurement_theta_max 12.5
_cell_measurement_theta_min 4
_cell_volume 1711.0(4)
_computing_cell_refinement XSCANS
_computing_data_collection 'XSCANS (Fait, 1991)'
_computing_data_reduction XSCANS
_computing_molecular_graphics 'XP (Siemens, 1994)'
_computing_publication_material SHELXL97
_computing_structure_refinement 'SHELXL97 (Sheldrick, 1997)'
_computing_structure_solution 'SHELXS97 (Sheldrick, 1990)'
_diffrn_ambient_temperature 173(2)
_diffrn_measured_fraction_theta_full 0.998
_diffrn_measured_fraction_theta_max 0.998
_diffrn_measurement_device_type 'Siemens P4'
_diffrn_measurement_method \w
_diffrn_radiation_monochromator graphite
_diffrn_radiation_source 'fine-focus sealed tube'
_diffrn_radiation_type MoK\a
_diffrn_radiation_wavelength 0.71073
_diffrn_reflns_av_R_equivalents 0.0129
_diffrn_reflns_av_sigmaI/netI 0.0345
_diffrn_reflns_limit_h_max 13
_diffrn_reflns_limit_h_min -13
_diffrn_reflns_limit_k_max 2
_diffrn_reflns_limit_k_min -14
_diffrn_reflns_limit_l_max 0
_diffrn_reflns_limit_l_min -14
_diffrn_reflns_number 3649
_diffrn_reflns_theta_full 24.99
_diffrn_reflns_theta_max 24.99
_diffrn_reflns_theta_min 3.33
_diffrn_standards_decay_% 0
_diffrn_standards_interval_count 247
_diffrn_standards_number 3
_exptl_absorpt_coefficient_mu 0.212
_exptl_absorpt_correction_type none
_exptl_crystal_colour colourless
_exptl_crystal_density_diffrn 1.388
_exptl_crystal_density_method 'not measured'
_exptl_crystal_description 'irregular prism'
_exptl_crystal_F_000 752
_exptl_crystal_size_max 0.7
_exptl_crystal_size_mid 0.4
_exptl_crystal_size_min 0.2
_refine_diff_density_max 0.300
_refine_diff_density_min -0.287
_refine_ls_extinction_method none
_refine_ls_goodness_of_fit_ref 1.024
_refine_ls_hydrogen_treatment mixed
_refine_ls_matrix_type full
_refine_ls_number_parameters 231
_refine_ls_number_reflns 2995
_refine_ls_number_restraints 0
_refine_ls_restrained_S_all 1.024
_refine_ls_R_factor_all 0.0541
_refine_ls_R_factor_gt 0.0369
_refine_ls_shift/su_max 0.001
_refine_ls_shift/su_mean 0.000
_refine_ls_structure_factor_coef Fsqd
_refine_ls_weighting_details 'calc w = 1/[\s^2^(Fo^2^)+(0.0551P)^2^] where P = (Fo^2^+2Fc^2^)/3'
_refine_ls_weighting_scheme calc
_refine_ls_wR_factor_gt 0.0918
_refine_ls_wR_factor_ref 0.0972
_reflns_number_gt 2241
_reflns_number_total 2995
_reflns_threshold_expression I>2\s(I)
_cod_data_source_file bt6207.cif
_cod_data_source_block 5
_cod_depositor_comments
;
The following automatic conversions were performed:
'_geom_bond_publ_flag' value 'Y' changed to 'y' according to
'/home/saulius/struct/CIF-dictionaries/cif_core.dic' dictionary named
'cif_core.dic' version 2.4.1 from 2010-06-29 (4 times).

Automatic conversion script
Id: cif_fix_enum 1527 2010-12-29 10:47:43Z saulius 

The following automatic conversions were performed:

'_geom_bond_publ_flag' value 'Y' changed to 'y' according to
/home/saulius/struct/CIF-dictionaries/cif_core.dic dictionary named
'cif_core.dic' version 2.4.1 from 2010-06-29 (4 times).

Automatic conversion script
Id: cif_fix_values 1715 2011-07-08 13:25:40Z adriana 
;
_cod_original_sg_symbol_H-M 'P 21/n'
_cod_database_code 2201318
_cod_database_fobs_code 2201318

loop_
_symmetry_equiv_pos_as_xyz
'x, y, z'
'-x+1/2, y+1/2, -z+1/2'
'-x, -y, -z'
'x-1/2, -y-1/2, z-1/2'

loop_
_atom_site_label
_atom_site_fract_x
_atom_site_fract_y
_atom_site_fract_z
_atom_site_U_iso_or_equiv
_atom_site_adp_type
_atom_site_calc_flag
_atom_site_refinement_flags
_atom_site_occupancy
_atom_site_disorder_assembly
_atom_site_disorder_group
_atom_site_type_symbol
S 0.70179(4) 0.54246(5) 0.33855(5) 0.03474(17) Uani d . 1 . . S
O1 0.47535(10) 0.38556(11) 0.42468(10) 0.0294(3) Uani d . 1 . . O
O2 0.69531(13) 0.45370(14) 0.25925(12) 0.0487(4) Uani d . 1 . . O
O3 0.80514(12) 0.60340(15) 0.35186(17) 0.0668(6) Uani d . 1 . . O
N1 0.66690(12) 0.36537(13) 0.45834(12) 0.0249(4) Uani d . 1 . . N
N2 0.67733(14) 0.48269(14) 0.46071(14) 0.0267(4) Uani d . 1 . . N
H0 0.6262(17) 0.5112(18) 0.4915(16) 0.030(6) Uiso d . 1 . . H
N3 0.35661(17) 0.10818(18) 0.40522(17) 0.0535(6) Uani d . 1 . . N
C2 0.55744(15) 0.32181(16) 0.43767(14) 0.0246(4) Uani d . 1 . . C
C3 0.55336(16) 0.20144(17) 0.43390(15) 0.0285(4) Uani d . 1 . . C
C4 0.65034(17) 0.13860(17) 0.44506(16) 0.0333(5) Uani d . 1 . . C
H4 0.6447 0.0592 0.4395 0.040 Uiso calc R 1 . . H
C4A 0.75741(17) 0.18679(17) 0.46435(15) 0.0298(5) Uani d . 1 . . C
C5 0.86201(17) 0.11303(18) 0.47684(17) 0.0371(5) Uani d . 1 . . C
H5A 0.9186 0.1381 0.4237 0.045 Uiso calc R 1 . . H
H5B 0.8402 0.0349 0.4578 0.045 Uiso calc R 1 . . H
C6 0.91849(18) 0.1131(2) 0.59048(18) 0.0422(6) Uani d . 1 . . C
H6A 0.8585 0.1067 0.6452 0.051 Uiso calc R 1 . . H
H6B 0.9678 0.0460 0.5979 0.051 Uiso calc R 1 . . H
C7 0.98973(19) 0.2166(2) 0.61649(18) 0.0454(6) Uani d . 1 . . C
H7A 1.0519 0.2206 0.5639 0.055 Uiso calc R 1 . . H
H7B 1.0253 0.2074 0.6903 0.055 Uiso calc R 1 . . H
C8 0.92586(18) 0.3275(2) 0.61316(17) 0.0410(6) Uani d . 1 . . C
H8A 0.9784 0.3877 0.6387 0.049 Uiso calc R 1 . . H
H8B 0.8630 0.3235 0.6650 0.049 Uiso calc R 1 . . H
C9 0.87584(15) 0.36006(18) 0.49995(17) 0.0335(5) Uani d . 1 . . C
H9A 0.8636 0.4423 0.4977 0.040 Uiso calc R 1 . . H
H9B 0.9315 0.3410 0.4438 0.040 Uiso calc R 1 . . H
C9A 0.76544(15) 0.30201(17) 0.47271(14) 0.0277(4) Uani d . 1 . . C
C10 0.44313(18) 0.15085(18) 0.41754(17) 0.0340(5) Uani d . 1 . . C
C11 0.59164(15) 0.64010(17) 0.31379(15) 0.0270(4) Uani d . 1 . . C
C12 0.61699(17) 0.75385(17) 0.31218(16) 0.0331(5) Uani d . 1 . . C
H12 0.6909 0.7799 0.3336 0.040 Uiso calc R 1 . . H
C13 0.53298(18) 0.82865(18) 0.27887(16) 0.0356(5) Uani d . 1 . . C
H13 0.5498 0.9067 0.2782 0.043 Uiso calc R 1 . . H
C14 0.42434(16) 0.79277(18) 0.24630(16) 0.0325(5) Uani d . 1 . . C
C15 0.40096(16) 0.67852(18) 0.25147(16) 0.0320(5) Uani d . 1 . . C
H15 0.3267 0.6526 0.2314 0.038 Uiso calc R 1 . . H
C16 0.48278(15) 0.60198(17) 0.28506(15) 0.0277(4) Uani d . 1 . . C
H16 0.4651 0.5242 0.2886 0.033 Uiso calc R 1 . . H
C17 0.33655(19) 0.8742(2) 0.2015(2) 0.0509(6) Uani d . 1 . . C
H17A 0.3347 0.9407 0.2486 0.061 Uiso calc R 1 . . H
H17B 0.2615 0.8382 0.1993 0.061 Uiso calc R 1 . . H
H17C 0.3563 0.8967 0.1275 0.061 Uiso calc R 1 . . H

loop_
_atom_site_aniso_label
_atom_site_aniso_U_11
_atom_site_aniso_U_22
_atom_site_aniso_U_33
_atom_site_aniso_U_12
_atom_site_aniso_U_13
_atom_site_aniso_U_23
S 0.0231(3) 0.0340(3) 0.0473(3) 0.0038(2) 0.0036(2) 0.0119(3)
O1 0.0246(7) 0.0304(8) 0.0328(7) 0.0049(6) -0.0029(6) -0.0009(6)
O2 0.0658(11) 0.0429(9) 0.0382(9) 0.0257(8) 0.0168(7) 0.0040(8)
O3 0.0241(8) 0.0609(12) 0.1148(16) -0.0074(8) -0.0057(9) 0.0427(11)
N1 0.0249(8) 0.0222(9) 0.0275(8) 0.0032(7) -0.0023(6) 0.0012(7)
N2 0.0246(9) 0.0230(9) 0.0323(9) 0.0036(7) -0.0021(7) -0.0027(8)
N3 0.0485(12) 0.0504(13) 0.0608(14) -0.0122(11) -0.0120(10) 0.0081(11)
C2 0.0249(10) 0.0284(11) 0.0204(9) 0.0009(9) -0.0012(7) 0.0005(8)
C3 0.0323(10) 0.0267(10) 0.0264(10) -0.0008(9) -0.0015(8) 0.0038(9)
C4 0.0441(12) 0.0241(11) 0.0314(11) 0.0038(10) -0.0020(9) 0.0016(9)
C4A 0.0324(11) 0.0291(11) 0.0277(11) 0.0091(9) 0.0001(8) 0.0038(9)
C5 0.0399(12) 0.0325(12) 0.0390(12) 0.0132(10) 0.0004(9) -0.0004(10)
C6 0.0406(12) 0.0468(14) 0.0392(13) 0.0234(11) 0.0023(10) 0.0091(11)
C7 0.0386(12) 0.0594(16) 0.0377(13) 0.0159(12) -0.0094(10) 0.0026(12)
C8 0.0330(11) 0.0509(14) 0.0384(12) 0.0077(11) -0.0095(9) -0.0039(11)
C9 0.0251(10) 0.0361(12) 0.0392(12) 0.0059(9) -0.0025(8) 0.0011(10)
C9A 0.0276(10) 0.0338(11) 0.0216(10) 0.0075(9) -0.0008(8) 0.0011(9)
C10 0.0394(12) 0.0274(11) 0.0347(12) -0.0003(10) -0.0063(9) 0.0043(10)
C11 0.0278(10) 0.0271(11) 0.0261(10) 0.0019(8) 0.0009(8) 0.0028(9)
C12 0.0336(11) 0.0293(12) 0.0360(12) -0.0035(9) -0.0041(9) 0.0020(9)
C13 0.0472(13) 0.0236(11) 0.0359(12) -0.0004(10) 0.0012(9) 0.0036(9)
C14 0.0342(11) 0.0352(12) 0.0284(11) 0.0079(9) 0.0042(8) 0.0079(9)
C15 0.0247(10) 0.0394(13) 0.0320(11) -0.0012(9) 0.0001(8) 0.0064(10)
C16 0.0280(10) 0.0252(10) 0.0297(10) -0.0018(8) 0.0004(8) 0.0039(9)
C17 0.0430(13) 0.0484(15) 0.0614(16) 0.0162(12) 0.0062(11) 0.0166(13)

loop_
_atom_type_symbol
_atom_type_description
_atom_type_scat_dispersion_real
_atom_type_scat_dispersion_imag
_atom_type_scat_source
C C 0.0033 0.0016 'International Tables Vol C Tables 4.2.6.8 and 6.1.1.4'
H H 0.0000 0.0000 'International Tables Vol C Tables 4.2.6.8 and 6.1.1.4'
N N 0.0061 0.0033 'International Tables Vol C Tables 4.2.6.8 and 6.1.1.4'
O O 0.0106 0.0060 'International Tables Vol C Tables 4.2.6.8 and 6.1.1.4'
S S 0.1246 0.1234 'International Tables Vol C Tables 4.2.6.8 and 6.1.1.4'

loop_
_geom_angle_atom_site_label_1
_geom_angle_atom_site_label_2
_geom_angle_atom_site_label_3
_geom_angle
_geom_angle_publ_flag
O3 S O2 118.75(11) ?
O3 S N2 106.41(10) ?
O2 S N2 106.39(9) ?
O3 S C11 107.67(10) ?
O2 S C11 110.31(9) ?
N2 S C11 106.64(9) ?
C9A N1 C2 125.31(16) ?
C9A N1 N2 117.83(15) ?
C2 N1 N2 116.82(15) ?
N1 N2 S 114.73(13) y
N1 N2 H0 111.6(16) ?
S N2 H0 113.1(15) ?
O1 C2 N1 120.28(17) ?
O1 C2 C3 125.84(18) ?
N1 C2 C3 113.88(16) ?
C4 C3 C2 121.14(18) ?
C4 C3 C10 121.96(18) ?
C2 C3 C10 116.90(17) ?
C3 C4 C4A 122.39(19) ?
C3 C4 H4 118.8 ?
C4A C4 H4 118.8 ?
C9A C4A C4 118.74(18) ?
C9A C4A C5 121.09(19) ?
C4 C4A C5 120.16(18) ?
C4A C5 C6 114.86(17) ?
C4A C5 H5A 108.6 ?
C6 C5 H5A 108.6 ?
C4A C5 H5B 108.6 ?
C6 C5 H5B 108.6 ?
H5A C5 H5B 107.5 ?
C7 C6 C5 114.45(19) ?
C7 C6 H6A 108.6 ?
C5 C6 H6A 108.6 ?
C7 C6 H6B 108.6 ?
C5 C6 H6B 108.6 ?
H6A C6 H6B 107.6 ?
C6 C7 C8 115.57(17) ?
C6 C7 H7A 108.4 ?
C8 C7 H7A 108.4 ?
C6 C7 H7B 108.4 ?
C8 C7 H7B 108.4 ?
H7A C7 H7B 107.4 ?
C7 C8 C9 114.70(18) ?
C7 C8 H8A 108.6 ?
C9 C8 H8A 108.6 ?
C7 C8 H8B 108.6 ?
C9 C8 H8B 108.6 ?
H8A C8 H8B 107.6 ?
C9A C9 C8 112.80(17) ?
C9A C9 H9A 109.0 ?
C8 C9 H9A 109.0 ?
C9A C9 H9B 109.0 ?
C8 C9 H9B 109.0 ?
H9A C9 H9B 107.8 ?
C4A C9A N1 118.47(18) ?
C4A C9A C9 122.17(18) ?
N1 C9A C9 119.34(17) ?
N3 C10 C3 178.3(2) ?
C12 C11 C16 120.73(18) ?
C12 C11 S 119.40(15) ?
C16 C11 S 119.54(15) ?
C13 C12 C11 118.83(18) ?
C13 C12 H12 120.6 ?
C11 C12 H12 120.6 ?
C12 C13 C14 121.77(19) ?
C12 C13 H13 119.1 ?
C14 C13 H13 119.1 ?
C15 C14 C13 117.91(18) ?
C15 C14 C17 120.86(19) ?
C13 C14 C17 121.2(2) ?
C16 C15 C14 121.62(19) ?
C16 C15 H15 119.2 ?
C14 C15 H15 119.2 ?
C15 C16 C11 119.10(19) ?
C15 C16 H16 120.5 ?
C11 C16 H16 120.5 ?
C14 C17 H17A 109.5 ?
C14 C17 H17B 109.5 ?
H17A C17 H17B 109.5 ?
C14 C17 H17C 109.5 ?
H17A C17 H17C 109.5 ?
H17B C17 H17C 109.5 ?

loop_
_geom_bond_atom_site_label_1
_geom_bond_atom_site_label_2
_geom_bond_site_symmetry_2
_geom_bond_distance
_geom_bond_publ_flag
S O3 . 1.4189(16) y
S O2 . 1.4355(17) y
S N2 . 1.6894(18) y
S C11 . 1.7583(19) y
O1 C2 . 1.233(2) ?
N1 C9A . 1.388(2) ?
N1 C2 . 1.402(2) ?
N1 N2 . 1.402(2) y
N2 H0 . 0.79(2) ?
N3 C10 . 1.142(3) ?
C2 C3 . 1.435(3) ?
C3 C4 . 1.366(3) ?
C3 C10 . 1.436(3) ?
C4 C4A . 1.395(3) ?
C4 H4 . 0.9500 ?
C4A C9A . 1.379(3) ?
C4A C5 . 1.514(3) ?
C5 C6 . 1.523(3) ?
C5 H5A . 0.9900 ?
C5 H5B . 0.9900 ?
C6 C7 . 1.517(3) ?
C6 H6A . 0.9900 ?
C6 H6B . 0.9900 ?
C7 C8 . 1.518(3) ?
C7 H7A . 0.9900 ?
C7 H7B . 0.9900 ?
C8 C9 . 1.538(3) ?
C8 H8A . 0.9900 ?
C8 H8B . 0.9900 ?
C9 C9A . 1.497(3) ?
C9 H9A . 0.9900 ?
C9 H9B . 0.9900 ?
C11 C12 . 1.387(3) ?
C11 C16 . 1.391(3) ?
C12 C13 . 1.381(3) ?
C12 H12 . 0.9500 ?
C13 C14 . 1.392(3) ?
C13 H13 . 0.9500 ?
C14 C15 . 1.389(3) ?
C14 C17 . 1.506(3) ?
C15 C16 . 1.377(3) ?
C15 H15 . 0.9500 ?
C16 H16 . 0.9500 ?
C17 H17A . 0.9800 ?
C17 H17B . 0.9800 ?
C17 H17C . 0.9800 ?

loop_
_geom_hbond_atom_site_label_D
_geom_hbond_atom_site_label_H
_geom_hbond_atom_site_label_A
_geom_hbond_site_symmetry_A
_geom_hbond_distance_DH
_geom_hbond_distance_HA
_geom_hbond_distance_DA
_geom_hbond_angle_DHA
N2 H0 O1 3_666 0.79(2) 2.02(2) 2.793(2) 166(2)
C8 H8A O3 3_766 0.99 2.54 3.279(3) 131

loop_
_geom_torsion_atom_site_label_1
_geom_torsion_atom_site_label_2
_geom_torsion_atom_site_label_3
_geom_torsion_atom_site_label_4
_geom_torsion
_geom_torsion_publ_flag
C9A N1 N2 S 88.68(17) ?
C2 N1 N2 S -89.15(17) ?
O3 S N2 N1 -122.44(14) ?
O2 S N2 N1 5.10(15) ?
C11 S N2 N1 122.84(14) ?
C9A N1 C2 O1 -179.05(16) ?
N2 N1 C2 O1 -1.4(2) ?
C9A N1 C2 C3 1.0(3) ?
N2 N1 C2 C3 178.64(16) ?
O1 C2 C3 C4 177.33(18) ?
N1 C2 C3 C4 -2.7(3) ?
O1 C2 C3 C10 -2.5(3) ?
N1 C2 C3 C10 177.50(16) ?
C2 C3 C4 C4A 2.3(3) ?
C10 C3 C4 C4A -177.97(18) ?
C3 C4 C4A C9A 0.2(3) ?
C3 C4 C4A C5 179.57(18) ?
C9A C4A C5 C6 66.3(3) y
C4 C4A C5 C6 -113.1(2) ?
C4A C5 C6 C7 -77.2(2) y
C5 C6 C7 C8 60.6(3) y
C6 C7 C8 C9 -64.2(3) y
C7 C8 C9 C9A 80.8(2) y
C4 C4A C9A N1 -1.9(3) ?
C5 C4A C9A N1 178.73(16) ?
C4 C4A C9A C9 176.25(17) ?
C5 C4A C9A C9 -3.1(3) y
C2 N1 C9A C4A 1.3(3) ?
N2 N1 C9A C4A -176.34(17) ?
C2 N1 C9A C9 -176.91(16) ?
N2 N1 C9A C9 5.5(2) ?
C8 C9 C9A C4A -61.9(3) y
C8 C9 C9A N1 116.18(19) ?
C4 C3 C10 N3 13(8) ?
C2 C3 C10 N3 -167(8) ?
O3 S C11 C12 -0.9(2) ?
O2 S C11 C12 -131.89(16) ?
N2 S C11 C12 112.99(17) ?
O3 S C11 C16 172.53(16) y
O2 S C11 C16 41.52(18) ?
N2 S C11 C16 -73.61(16) ?
C16 C11 C12 C13 -1.6(3) ?
S C11 C12 C13 171.72(15) ?
C11 C12 C13 C14 -0.5(3) ?
C12 C13 C14 C15 2.0(3) ?
C12 C13 C14 C17 -174.9(2) ?
C13 C14 C15 C16 -1.6(3) ?
C17 C14 C15 C16 175.42(19) ?
C14 C15 C16 C11 -0.4(3) ?
C12 C11 C16 C15 2.1(3) ?
S C11 C16 C15 -171.27(15) ?

loop_
_cod_related_entry_id
_cod_related_entry_database
_cod_related_entry_code
1 ChemSpider 346882
